data_1506781
loop_
_publ_author_name
'Lam, Hon Wai'
'Murray, Gordon J.'
'Firth, James D.'

_publ_section_title
;
 Diastereoselective synthesis of 4-hydroxypiperidin-2-ones via
 Cu(I)-catalyzed reductive aldol cyclization.
;
_journal_issue 25
_journal_name_full 'Organic letters'
_journal_page_first 5743
_journal_page_last 5746
_journal_paper_doi 10.1021/ol052599j
_journal_volume 7
_journal_year 2005
_chemical_compound_source 'Hon Lam, reaction 1/35/2'
_chemical_formula_moiety 'C19 H21 N1 O3'
_chemical_formula_sum 'C19 H21 N O3'
_chemical_formula_weight 311.37
_space_group_IT_number 14
_symmetry_cell_setting monoclinic
_symmetry_Int_Tables_number 14
_symmetry_space_group_name_Hall '-P 2ybc'
_symmetry_space_group_name_H-M 'P 1 21/c 1'
_atom_sites_solution_hydrogens geom
_atom_sites_solution_primary direct
_atom_sites_solution_secondary difmap
_audit_creation_method SHELXL-97
_cell_angle_alpha 90.00
_cell_angle_beta 98.577(7)
_cell_angle_gamma 90.00
_cell_formula_units_Z 4
_cell_length_a 20.693(2)
_cell_length_b 5.8798(7)
_cell_length_c 13.1078(18)
_cell_measurement_reflns_used 4302
_cell_measurement_temperature 150(2)
_cell_measurement_theta_max 29
_cell_measurement_theta_min 3
_cell_volume 1577.0(3)
_computing_cell_refinement Saint
_computing_data_collection Smart
_computing_data_reduction Saint
_computing_molecular_graphics XP
_computing_publication_material 'XCIF, PLATON, ENCIFER'
_computing_structure_refinement 'SHELXL-97 (Sheldrick, 1997)'
_computing_structure_solution 'SHELXS-97 (Sheldrick, 1990)'
_diffrn_ambient_temperature 150(2)
_diffrn_measured_fraction_theta_full 0.994
_diffrn_measured_fraction_theta_max 0.955
_diffrn_measurement_device_type 'Bruker Smart Apex CCD'
_diffrn_measurement_method 'Omega and phi'
_diffrn_radiation_monochromator graphite
_diffrn_radiation_type MoK\a
_diffrn_radiation_wavelength 0.71073
_diffrn_reflns_av_R_equivalents 0.0537
_diffrn_reflns_av_sigmaI/netI 0.0567
_diffrn_reflns_limit_h_max 29
_diffrn_reflns_limit_h_min -29
_diffrn_reflns_limit_k_max 8
_diffrn_reflns_limit_k_min -7
_diffrn_reflns_limit_l_max 18
_diffrn_reflns_limit_l_min -15
_diffrn_reflns_number 16454
_diffrn_reflns_theta_full 27.51
_diffrn_reflns_theta_max 30.42
_diffrn_reflns_theta_min 1.99
_diffrn_source 'fine-focus sealed tube'
_exptl_absorpt_coefficient_mu 0.088
_exptl_absorpt_correction_T_max 1.000
_exptl_absorpt_correction_T_min 0.780
_exptl_absorpt_correction_type multi-scan
_exptl_absorpt_process_details 'Sadabs v 2004/1'
_exptl_crystal_colour Colourless
_exptl_crystal_density_diffrn 1.311
_exptl_crystal_density_method 'not measured'
_exptl_crystal_description block
_exptl_crystal_F_000 664
_exptl_crystal_recrystallization_method 'From CDCl3'
_exptl_crystal_size_max 0.70
_exptl_crystal_size_mid 0.45
_exptl_crystal_size_min 0.14
_refine_diff_density_max 0.327
_refine_diff_density_min -0.220
_refine_diff_density_rms 0.052
_refine_ls_extinction_method none
_refine_ls_goodness_of_fit_ref 1.041
_refine_ls_hydrogen_treatment riding
_refine_ls_matrix_type full
_refine_ls_number_parameters 208
_refine_ls_number_reflns 4573
_refine_ls_number_restraints 0
_refine_ls_restrained_S_all 1.041
_refine_ls_R_factor_all 0.0681
_refine_ls_R_factor_gt 0.0470
_refine_ls_shift/su_max 0.001
_refine_ls_shift/su_mean 0.000
_refine_ls_structure_factor_coef Fsqd
_refine_ls_weighting_details 'calc w=1/[\s^2^(Fo^2^)+(0.0655P)^2^+0.2008P] where P=(Fo^2^+2Fc^2^)/3'
_refine_ls_weighting_scheme calc
_refine_ls_wR_factor_gt 0.1232
_refine_ls_wR_factor_ref 0.1326
_reflns_number_gt 3348
_reflns_number_total 4573
_reflns_threshold_expression >2sigma(I)
_cod_data_source_file ol052599jsi20051027_065618.cif
_cod_data_source_block hl1352
_cod_depositor_comments
;
The following automatic conversions were performed:

'_exptl_absorpt_correction_type' value 'Multiscan' changed to
'multi-scan' according to
/home/saulius/struct/CIF-dictionaries/cif_core.dic dictionary named
'cif_core.dic' version 2.4.1 from 2010-06-29.

Automatic conversion script
Id: cif_fix_values 1715 2011-07-08 13:25:40Z adriana 

The following automatic conversions were performed:

'_atom_sites_solution_hydrogens' value 'geometric' was changed to
'geom'.

Automatic conversion script
Id: cif_fix_values 6452 2018-10-05 10:23:21Z andrius 
;
_cod_original_sg_symbol_H-M 'P 21/c'
_cod_database_code 1506781

loop_
_symmetry_equiv_pos_as_xyz
'x, y, z'
'-x, y+1/2, -z+1/2'
'-x, -y, -z'
'x, -y-1/2, z-1/2'

loop_
_atom_site_label
_atom_site_type_symbol
_atom_site_fract_x
_atom_site_fract_y
_atom_site_fract_z
_atom_site_U_iso_or_equiv
_atom_site_adp_type
_atom_site_occupancy
_atom_site_symmetry_multiplicity
_atom_site_calc_flag
_atom_site_refinement_flags
N1 N 0.30277(5) -0.03824(18) 0.19606(7) 0.0201(2) Uani 1 1 d .
C2 C 0.26052(6) 0.1031(2) 0.13825(9) 0.0197(3) Uani 1 1 d .
O21 O 0.27155(5) 0.17281(18) 0.05368(7) 0.0291(2) Uani 1 1 d .
C3 C 0.19699(6) 0.1699(2) 0.17716(9) 0.0194(2) Uani 1 1 d .
H3 H 0.1628 0.0593 0.1463 0.023 Uiso 1 1 calc R
C31 C 0.17470(7) 0.4054(2) 0.13620(9) 0.0264(3) Uani 1 1 d .
H31A H 0.1731 0.4087 0.0611 0.040 Uiso 1 1 calc R
H31B H 0.2056 0.5206 0.1678 0.040 Uiso 1 1 calc R
H31C H 0.1311 0.4375 0.1534 0.040 Uiso 1 1 calc R
C4 C 0.20096(6) 0.1515(2) 0.29558(9) 0.0179(2) Uani 1 1 d .
O41 O 0.24338(4) 0.33057(15) 0.33695(6) 0.0208(2) Uani 1 1 d .
H41 H 0.2495 0.3223 0.4016 0.031 Uiso 1 1 calc R
C42 C 0.13329(6) 0.1742(2) 0.32814(9) 0.0191(2) Uani 1 1 d .
C43 C 0.08678(6) 0.0022(2) 0.30647(10) 0.0249(3) Uani 1 1 d .
H43 H 0.0965 -0.1261 0.2674 0.030 Uiso 1 1 calc R
C44 C 0.02658(6) 0.0147(3) 0.34082(11) 0.0281(3) Uani 1 1 d .
H44 H -0.0043 -0.1048 0.3259 0.034 Uiso 1 1 calc R
C45 C 0.01160(7) 0.2018(3) 0.39693(10) 0.0286(3) Uani 1 1 d .
H45 H -0.0292 0.2099 0.4218 0.034 Uiso 1 1 calc R
C46 C 0.05616(7) 0.3763(3) 0.41650(11) 0.0290(3) Uani 1 1 d .
H46 H 0.0454 0.5067 0.4533 0.035 Uiso 1 1 calc R
C47 C 0.11693(6) 0.3634(2) 0.38277(10) 0.0233(3) Uani 1 1 d .
H47 H 0.1473 0.4845 0.3972 0.028 Uiso 1 1 calc R
C5 C 0.23065(6) -0.0795(2) 0.33028(9) 0.0217(3) Uani 1 1 d .
H5A H 0.2326 -0.0942 0.4059 0.026 Uiso 1 1 calc R
H5B H 0.2022 -0.2021 0.2971 0.026 Uiso 1 1 calc R
C6 C 0.29862(6) -0.1077(2) 0.30275(9) 0.0226(3) Uani 1 1 d .
H6A H 0.3297 -0.0156 0.3507 0.027 Uiso 1 1 calc R
H6B H 0.3119 -0.2691 0.3119 0.027 Uiso 1 1 calc R
C7 C 0.36457(6) -0.0910(2) 0.16288(9) 0.0196(3) Uani 1 1 d .
C8 C 0.41510(6) 0.0644(2) 0.17954(9) 0.0224(3) Uani 1 1 d .
H8 H 0.4077 0.2085 0.2084 0.027 Uiso 1 1 calc R
C9 C 0.47656(6) 0.0138(2) 0.15480(9) 0.0214(3) Uani 1 1 d .
H9 H 0.5111 0.1213 0.1671 0.026 Uiso 1 1 calc R
C10 C 0.48654(6) -0.1969(2) 0.11172(9) 0.0192(3) Uani 1 1 d .
O101 O 0.54438(4) -0.26361(16) 0.08230(7) 0.0246(2) Uani 1 1 d .
C102 C 0.59672(6) -0.1019(3) 0.09281(10) 0.0274(3) Uani 1 1 d .
H10A H 0.6348 -0.1693 0.0680 0.041 Uiso 1 1 calc R
H10B H 0.6083 -0.0597 0.1656 0.041 Uiso 1 1 calc R
H10C H 0.5829 0.0340 0.0521 0.041 Uiso 1 1 calc R
C11 C 0.43592(6) -0.3547(2) 0.09489(9) 0.0213(3) Uani 1 1 d .
H11 H 0.4432 -0.4988 0.0658 0.026 Uiso 1 1 calc R
C12 C 0.37475(6) -0.3026(2) 0.12039(9) 0.0214(3) Uani 1 1 d .
H12 H 0.3402 -0.4104 0.1089 0.026 Uiso 1 1 calc R

loop_
_atom_site_aniso_label
_atom_site_aniso_U_11
_atom_site_aniso_U_22
_atom_site_aniso_U_33
_atom_site_aniso_U_23
_atom_site_aniso_U_13
_atom_site_aniso_U_12
N1 0.0182(5) 0.0239(6) 0.0198(5) 0.0012(4) 0.0078(4) 0.0041(4)
C2 0.0187(6) 0.0233(6) 0.0173(5) -0.0023(4) 0.0031(4) -0.0002(5)
O21 0.0255(5) 0.0449(6) 0.0183(4) 0.0051(4) 0.0079(4) 0.0069(4)
C3 0.0166(5) 0.0244(6) 0.0174(5) -0.0020(4) 0.0033(4) 0.0014(5)
C31 0.0276(7) 0.0311(7) 0.0210(6) 0.0032(5) 0.0053(5) 0.0097(6)
C4 0.0170(5) 0.0192(6) 0.0178(5) -0.0014(4) 0.0039(4) -0.0010(5)
O41 0.0200(4) 0.0242(5) 0.0182(4) -0.0023(3) 0.0030(3) -0.0033(4)
C42 0.0175(6) 0.0235(6) 0.0168(5) 0.0009(4) 0.0041(4) 0.0016(5)
C43 0.0211(6) 0.0256(7) 0.0290(6) -0.0051(5) 0.0068(5) -0.0008(5)
C44 0.0199(6) 0.0310(8) 0.0342(7) -0.0009(6) 0.0066(5) -0.0043(6)
C45 0.0213(6) 0.0379(8) 0.0290(7) 0.0020(6) 0.0119(5) 0.0029(6)
C46 0.0264(7) 0.0317(8) 0.0313(7) -0.0063(6) 0.0118(6) 0.0039(6)
C47 0.0229(6) 0.0237(7) 0.0245(6) -0.0023(5) 0.0076(5) -0.0002(5)
C5 0.0216(6) 0.0229(6) 0.0222(6) 0.0023(5) 0.0085(5) 0.0024(5)
C6 0.0220(6) 0.0263(7) 0.0212(6) 0.0052(5) 0.0082(5) 0.0052(5)
C7 0.0184(6) 0.0224(6) 0.0193(5) 0.0009(4) 0.0064(4) 0.0029(5)
C8 0.0243(6) 0.0218(6) 0.0221(6) -0.0042(5) 0.0067(5) 0.0004(5)
C9 0.0196(6) 0.0250(7) 0.0199(5) -0.0027(5) 0.0040(5) -0.0038(5)
C10 0.0174(6) 0.0245(6) 0.0163(5) 0.0020(4) 0.0044(4) 0.0029(5)
O101 0.0166(4) 0.0307(5) 0.0277(5) -0.0026(4) 0.0077(4) 0.0017(4)
C102 0.0173(6) 0.0387(8) 0.0265(6) 0.0064(5) 0.0046(5) -0.0021(6)
C11 0.0215(6) 0.0203(6) 0.0230(6) -0.0020(5) 0.0062(5) 0.0018(5)
C12 0.0205(6) 0.0212(6) 0.0232(6) -0.0007(5) 0.0062(5) -0.0010(5)

loop_
_atom_type_symbol
_atom_type_description
_atom_type_scat_dispersion_real
_atom_type_scat_dispersion_imag
_atom_type_scat_source
C C 0.0033 0.0016 'International Tables Vol C Tables 4.2.6.8 and 6.1.1.4'
H H 0.0000 0.0000 'International Tables Vol C Tables 4.2.6.8 and 6.1.1.4'
N N 0.0061 0.0033 'International Tables Vol C Tables 4.2.6.8 and 6.1.1.4'
O O 0.0106 0.0060 'International Tables Vol C Tables 4.2.6.8 and 6.1.1.4'

loop_
_geom_angle_atom_site_label_1
_geom_angle_atom_site_label_2
_geom_angle_atom_site_label_3
_geom_angle
C2 N1 C7 119.35(10)
C2 N1 C6 125.32(10)
C7 N1 C6 113.97(10)
O21 C2 N1 121.08(11)
O21 C2 C3 119.78(11)
N1 C2 C3 119.10(10)
C2 C3 C31 110.13(10)
C2 C3 C4 113.38(10)
C31 C3 C4 112.54(10)
C2 C3 H3 106.8
C31 C3 H3 106.8
C4 C3 H3 106.8
C3 C31 H31A 109.5
C3 C31 H31B 109.5
H31A C31 H31B 109.5
C3 C31 H31C 109.5
H31A C31 H31C 109.5
H31B C31 H31C 109.5
O41 C4 C42 111.54(9)
O41 C4 C5 110.19(10)
C42 C4 C5 109.74(10)
O41 C4 C3 105.55(9)
C42 C4 C3 111.12(9)
C5 C4 C3 108.61(9)
C4 O41 H41 109.5
C47 C42 C43 118.09(11)
C47 C42 C4 121.07(11)
C43 C42 C4 120.82(11)
C44 C43 C42 121.35(12)
C44 C43 H43 119.3
C42 C43 H43 119.3
C45 C44 C43 119.84(13)
C45 C44 H44 120.1
C43 C44 H44 120.1
C46 C45 C44 119.62(12)
C46 C45 H45 120.2
C44 C45 H45 120.2
C45 C46 C47 120.67(12)
C45 C46 H46 119.7
C47 C46 H46 119.7
C42 C47 C46 120.40(12)
C42 C47 H47 119.8
C46 C47 H47 119.8
C6 C5 C4 111.88(10)
C6 C5 H5A 109.2
C4 C5 H5A 109.2
C6 C5 H5B 109.2
C4 C5 H5B 109.2
H5A C5 H5B 107.9
N1 C6 C5 112.60(10)
N1 C6 H6A 109.1
C5 C6 H6A 109.1
N1 C6 H6B 109.1
C5 C6 H6B 109.1
H6A C6 H6B 107.8
C8 C7 C12 119.89(11)
C8 C7 N1 119.60(11)
C12 C7 N1 120.38(11)
C7 C8 C9 121.26(12)
C7 C8 H8 119.4
C9 C8 H8 119.4
C10 C9 C8 118.82(12)
C10 C9 H9 120.6
C8 C9 H9 120.6
O101 C10 C9 124.02(11)
O101 C10 C11 115.67(11)
C9 C10 C11 120.31(11)
C10 O101 C102 117.58(10)
O101 C102 H10A 109.5
O101 C102 H10B 109.5
H10A C102 H10B 109.5
O101 C102 H10C 109.5
H10A C102 H10C 109.5
H10B C102 H10C 109.5
C12 C11 C10 120.36(12)
C12 C11 H11 119.8
C10 C11 H11 119.8
C11 C12 C7 119.36(12)
C11 C12 H12 120.3
C7 C12 H12 120.3

loop_
_geom_bond_atom_site_label_1
_geom_bond_atom_site_label_2
_geom_bond_distance
N1 C2 1.3532(16)
N1 C7 1.4445(15)
N1 C6 1.4718(15)
C2 O21 1.2347(14)
C2 C3 1.5307(16)
C3 C31 1.5310(18)
C3 C4 1.5459(16)
C3 H3 1.0000
C31 H31A 0.9800
C31 H31B 0.9800
C31 H31C 0.9800
C4 O41 1.4250(14)
C4 C42 1.5296(16)
C4 C5 1.5316(17)
O41 H41 0.8400
C42 C47 1.3919(17)
C42 C43 1.3958(18)
C43 C44 1.3884(17)
C43 H43 0.9500
C44 C45 1.384(2)
C44 H44 0.9500
C45 C46 1.378(2)
C45 H45 0.9500
C46 C47 1.3959(17)
C46 H46 0.9500
C47 H47 0.9500
C5 C6 1.5124(16)
C5 H5A 0.9900
C5 H5B 0.9900
C6 H6A 0.9900
C6 H6B 0.9900
C7 C8 1.3809(18)
C7 C12 1.3922(17)
C8 C9 1.3906(17)
C8 H8 0.9500
C9 C10 1.3894(18)
C9 H9 0.9500
C10 O101 1.3685(14)
C10 C11 1.3923(18)
O101 C102 1.4323(16)
C102 H10A 0.9800
C102 H10B 0.9800
C102 H10C 0.9800
C11 C12 1.3908(17)
C11 H11 0.9500
C12 H12 0.9500
